data_7048951
loop_
_publ_author_name
'Fern\'andez-Moreira, Vanesa'
'Val-Campillo, Cynthia'
'Ospino, Isaura'
'Herrera, Raquel P.'
'Marzo, Isabel'
'Laguna, Antonio'
'Gimeno, M Concepci\'on'

_publ_section_title
;
 Bioactive and luminescent indole and isatin based gold(i) derivatives.
;
_journal_issue 9
_journal_name_full 'Dalton transactions (Cambridge, England : 2003)'
_journal_page_first 3098
_journal_page_last 3108
_journal_paper_doi 10.1039/c8dt00298c
_journal_volume 48
_journal_year 2019
_chemical_formula_sum 'C43 H36 Au2 Cl2 N2 O5 P2'
_chemical_formula_weight 1187.51
_space_group_crystal_system tetragonal
_space_group_IT_number 96
_space_group_name_Hall 'P 4nw 2abw'
_space_group_name_H-M_alt 'P 43 21 2'
_symmetry_space_group_name_Hall 'P 4nw 2abw'
_symmetry_space_group_name_H-M 'P 43 21 2'
_atom_sites_solution_hydrogens mixed
_atom_sites_solution_primary direct
_audit_creation_method SHELXL-2016/6
_audit_update_record
;
2019-02-06 deposited with the CCDC.
2019-02-08 downloaded from the CCDC.
;
_cell_angle_alpha 90
_cell_angle_beta 90
_cell_angle_gamma 90
_cell_formula_units_Z 4
_cell_length_a 14.801(2)
_cell_length_b 14.801(2)
_cell_length_c 18.742(4)
_cell_measurement_reflns_used 12266
_cell_measurement_temperature 100(2)
_cell_measurement_theta_max 29.6230
_cell_measurement_theta_min 4.4590
_cell_volume 4105.8(12)
_computing_cell_refinement
;
CrysAlisPro, Agilent Technologies,
Version 1.171.36.28 (release 01-02-2013 CrysAlis171 .NET)
(compiled Feb  1 2013,16:14:44)
;
_computing_data_collection
;
CrysAlisPro, Agilent Technologies,
Version 1.171.36.28 (release 01-02-2013 CrysAlis171 .NET)
(compiled Feb  1 2013,16:14:44)
;
_computing_data_reduction
;
CrysAlisPro, Agilent Technologies,
Version 1.171.36.28 (release 01-02-2013 CrysAlis171 .NET)
(compiled Feb  1 2013,16:14:44)
;
_computing_structure_refinement 'SHELXL-2016/6 (Sheldrick, 2016)'
_computing_structure_solution
;
CrysAlisPro, Agilent Technologies,
Version 1.171.36.28 (release 01-02-2013 CrysAlis171 .NET)
(compiled Feb  1 2013,16:14:44)
;
_diffrn_ambient_temperature 100(2)
_diffrn_detector_area_resol_mean 16.0655
_diffrn_measured_fraction_theta_full 0.989
_diffrn_measured_fraction_theta_max 0.989
_diffrn_measurement_device_type 'Xcalibur, Sapphire3'
_diffrn_measurement_method 'w rotations'
_diffrn_radiation_type MoK\a
_diffrn_radiation_wavelength 0.71073
_diffrn_reflns_av_R_equivalents 0.0337
_diffrn_reflns_av_unetI/netI 0.0209
_diffrn_reflns_Laue_measured_fraction_full 0.989
_diffrn_reflns_Laue_measured_fraction_max 0.989
_diffrn_reflns_limit_h_max 17
_diffrn_reflns_limit_h_min -17
_diffrn_reflns_limit_k_max 17
_diffrn_reflns_limit_k_min -15
_diffrn_reflns_limit_l_max 22
_diffrn_reflns_limit_l_min -22
_diffrn_reflns_number 20892
_diffrn_reflns_point_group_measured_fraction_full 0.993
_diffrn_reflns_point_group_measured_fraction_max 0.993
_diffrn_reflns_theta_full 25.242
_diffrn_reflns_theta_max 25.498
_diffrn_reflns_theta_min 4.269
_exptl_absorpt_coefficient_mu 7.394
_exptl_absorpt_correction_T_max 1.00000
_exptl_absorpt_correction_T_min 0.44940
_exptl_absorpt_correction_type multi-scan
_exptl_absorpt_process_details
;
CrysAlisPro, Agilent Technologies,
Version 1.171.36.28 (release 01-02-2013 CrysAlis171 .NET)
(compiled Feb  1 2013,16:14:44)
Empirical absorption correction using spherical harmonics,
 implemented in SCALE3 ABSPACK scaling algorithm.
;
_exptl_crystal_colour red
_exptl_crystal_density_diffrn 1.921
_exptl_crystal_description prism
_exptl_crystal_F_000 2280
_exptl_crystal_size_max 0.420
_exptl_crystal_size_mid 0.400
_exptl_crystal_size_min 0.240
_refine_diff_density_max 1.034
_refine_diff_density_min -0.649
_refine_diff_density_rms 0.089
_refine_ls_abs_structure_details
;
 Flack x determined using 1524 quotients [(I+)-(I-)]/[(I+)+(I-)]
 (Parsons, Flack and Wagner, Acta Cryst. B69 (2013) 249-259).
;
_refine_ls_abs_structure_Flack -0.004(4)
_refine_ls_extinction_method none
_refine_ls_goodness_of_fit_ref 1.081
_refine_ls_hydrogen_treatment constr
_refine_ls_matrix_type full
_refine_ls_number_parameters 296
_refine_ls_number_reflns 3792
_refine_ls_number_restraints 174
_refine_ls_restrained_S_all 1.073
_refine_ls_R_factor_all 0.0207
_refine_ls_R_factor_gt 0.0198
_refine_ls_shift/su_max 0.001
_refine_ls_shift/su_mean 0.000
_refine_ls_structure_factor_coef Fsqd
_refine_ls_weighting_details 'w=1/[\s^2^(Fo^2^)+(0.0186P)^2^+10.2860P] where P=(Fo^2^+2Fc^2^)/3'
_refine_ls_weighting_scheme calc
_refine_ls_wR_factor_gt 0.0459
_refine_ls_wR_factor_ref 0.0463
_reflns_Friedel_coverage 0.719
_reflns_Friedel_fraction_full 0.999
_reflns_Friedel_fraction_max 0.999
_reflns_number_gt 3717
_reflns_number_total 3792
_reflns_threshold_expression 'I > 2\s(I)'
_cod_data_source_file c8dt00298c2.cif
_cod_data_source_block c384
_cod_depositor_comments 'Adding full bibliography for 7048951--7048953.cif.'
_cod_original_cell_volume 4105.8(14)
_cod_database_code 7048951
_shelx_shelxl_version_number 2016/6
_shelx_space_group_comment
;
The symmetry employed for this shelxl refinement is uniquely defined
by the following loop, which should always be used as a source of
symmetry information in preference to the above space-group names.
They are only intended as comments.
;
_shelx_estimated_absorpt_t_min 0.147
_shelx_estimated_absorpt_t_max 0.270

loop_
_space_group_symop_operation_xyz
'x, y, z'
'-x, -y, z+1/2'
'-y+1/2, x+1/2, z+3/4'
'y+1/2, -x+1/2, z+1/4'
'-x+1/2, y+1/2, -z+3/4'
'x+1/2, -y+1/2, -z+1/4'
'y, x, -z'
'-y, -x, -z+1/2'

loop_
_atom_site_label
_atom_site_type_symbol
_atom_site_fract_x
_atom_site_fract_y
_atom_site_fract_z
_atom_site_U_iso_or_equiv
_atom_site_adp_type
_atom_site_occupancy
_atom_site_site_symmetry_order
_atom_site_calc_flag
_atom_site_refinement_flags_posn
_atom_site_refinement_flags_adp
_atom_site_refinement_flags_occupancy
_atom_site_disorder_assembly
_atom_site_disorder_group
Au1 Au 0.31730(2) 0.45890(2) 0.01461(2) 0.01483(7) Uani 1 1 d . . . . .
P1 P 0.21657(11) 0.36122(11) 0.05940(8) 0.0160(3) Uani 1 1 d D . . . .
C1 C 0.2533(4) 0.3181(4) 0.1451(3) 0.0160(12) Uani 1 1 d . . . . .
C2 C 0.3440(4) 0.3240(5) 0.1637(3) 0.0213(14) Uani 1 1 d . . . . .
H2 H 0.385463 0.350647 0.131197 0.026 Uiso 1 1 calc R U . . .
C3 C 0.3751(5) 0.2918(5) 0.2287(4) 0.0269(16) Uani 1 1 d . . . . .
H3 H 0.437310 0.296144 0.240650 0.032 Uiso 1 1 calc R U . . .
C4 C 0.3146(6) 0.2533(5) 0.2760(3) 0.0278(15) Uani 1 1 d . . . . .
H4 H 0.335123 0.231287 0.320813 0.033 Uiso 1 1 calc R U . . .
C5 C 0.2245(5) 0.2467(5) 0.2582(4) 0.0301(17) Uani 1 1 d . . . . .
H5 H 0.183325 0.219446 0.290567 0.036 Uiso 1 1 calc R U . . .
C6 C 0.1934(5) 0.2794(5) 0.1939(3) 0.0238(15) Uani 1 1 d . . . . .
H6 H 0.130978 0.275478 0.182626 0.029 Uiso 1 1 calc R U . . .
C11 C 0.1084(6) 0.4094(9) 0.0843(7) 0.0243(16) Uani 0.4 1 d DG . P A 1
C12 C 0.1059(7) 0.4708(10) 0.1404(8) 0.047(5) Uani 0.4 1 d DG U P A 1
H12 H 0.159992 0.486250 0.164838 0.056 Uiso 0.4 1 calc R U P A 1
C13 C 0.0244(9) 0.5097(10) 0.1607(8) 0.051(5) Uani 0.4 1 d DG U P A 1
H13 H 0.022716 0.551656 0.199011 0.061 Uiso 0.4 1 calc R U P A 1
C14 C -0.0547(7) 0.4871(10) 0.1249(9) 0.059(8) Uani 0.4 1 d DG . P A 1
H14 H -0.110459 0.513681 0.138779 0.071 Uiso 0.4 1 calc R U P A 1
C15 C -0.0523(6) 0.4257(10) 0.0688(8) 0.0287(16) Uani 0.4 1 d DG U P A 1
H15 H -0.106361 0.410301 0.044373 0.034 Uiso 0.4 1 calc R U P A 1
C16 C 0.0292(8) 0.3869(8) 0.0485(6) 0.0287(16) Uani 0.4 1 d DG U P A 1
H16 H 0.030914 0.344895 0.010199 0.034 Uiso 0.4 1 calc R U P A 1
C17 C 0.1901(4) 0.2632(4) 0.0040(3) 0.0167(13) Uani 1 1 d . . . . .
H17A H 0.135386 0.234103 0.023872 0.020 Uiso 1 1 calc R U . . .
H17B H 0.174492 0.285265 -0.044270 0.020 Uiso 1 1 calc R U . . .
N1 N 0.4022(3) 0.5584(3) -0.0213(3) 0.0140(10) Uani 1 1 d . . . . .
O1 O 0.3660(3) 0.5598(3) -0.1405(2) 0.0187(10) Uani 1 1 d . . . . .
O2 O 0.4842(3) 0.7195(3) -0.1406(2) 0.0268(11) Uani 1 1 d . . . . .
C18 C 0.4054(4) 0.5888(4) -0.0882(3) 0.0150(13) Uani 1 1 d . . . . .
C19 C 0.4704(4) 0.6718(4) -0.0890(3) 0.0194(13) Uani 1 1 d . . . . .
C20 C 0.5038(4) 0.6791(4) -0.0159(4) 0.0237(14) Uani 1 1 d . . . . .
C21 C 0.5655(6) 0.7354(5) 0.0159(4) 0.038(2) Uani 1 1 d . . . . .
H21 H 0.594822 0.781502 -0.010676 0.046 Uiso 1 1 calc R U . . .
C22 C 0.5844(7) 0.7231(6) 0.0886(4) 0.045(2) Uani 1 1 d . . . . .
H22 H 0.626670 0.761034 0.112249 0.055 Uiso 1 1 calc R U . . .
C23 C 0.5403(6) 0.6544(5) 0.1258(4) 0.0322(18) Uani 1 1 d . . . . .
H23 H 0.553054 0.646932 0.175152 0.039 Uiso 1 1 calc R U . . .
C24 C 0.4791(5) 0.5968(5) 0.0941(3) 0.0226(15) Uani 1 1 d . . . . .
H24 H 0.450576 0.550073 0.120615 0.027 Uiso 1 1 calc R U . . .
C25 C 0.4607(5) 0.6092(4) 0.0226(3) 0.0188(12) Uani 1 1 d . . . . .
C11A C 0.1074(4) 0.4167(5) 0.0715(5) 0.0243(16) Uani 0.6 1 d DG . P A 2
C12A C 0.1048(4) 0.5105(5) 0.0733(6) 0.043(3) Uani 0.6 1 d DG U P A 2
H12A H 0.158090 0.544437 0.064344 0.052 Uiso 0.6 1 calc R U P A 2
C13A C 0.0242(6) 0.5548(4) 0.0884(7) 0.056(4) Uani 0.6 1 d DG U P A 2
H13A H 0.022369 0.618911 0.089669 0.067 Uiso 0.6 1 calc R U P A 2
C14A C -0.0538(4) 0.5052(6) 0.1015(6) 0.046(4) Uani 0.6 1 d DG . P A 2
H14A H -0.108910 0.535402 0.111821 0.055 Uiso 0.6 1 calc R U P A 2
C15A C -0.0512(4) 0.4113(6) 0.0997(5) 0.0284(16) Uani 0.6 1 d DG U P A 2
H15A H -0.104470 0.377419 0.108648 0.034 Uiso 0.6 1 calc R U P A 2
C16A C 0.0294(5) 0.3671(4) 0.0846(5) 0.0282(16) Uani 0.6 1 d DG U P A 2
H16A H 0.031250 0.302943 0.083323 0.034 Uiso 0.6 1 calc R U P A 2
O3 O 0.5107(3) 0.4893(3) 0.250000 0.0310(18) Uani 1 2 d S T P . .
H3A H 0.548427 0.473850 0.283630 0.046 Uiso 0.5 1 d R U P . .
H3B H 0.523377 0.452020 0.215070 0.046 Uiso 0.5 1 d R U P . .
Cl40 Cl 0.2657(2) 0.5952(3) 0.2047(2) 0.093(2) Uani 0.5 1 d D . P B -2
C402 C 0.3543(3) 0.6457(3) 0.250000 0.071(5) Uani 1 2 d DS T P . .
H40B H 0.362244 0.597450 0.287340 0.085 Uiso 0.5 1 d R U P B -2
H40A H 0.394874 0.630090 0.290490 0.085 Uiso 0.3 1 d R U P B -2
H402 H 0.346764 0.581970 0.268680 0.085 Uiso 0.2 1 d R U P B 3
Cl1 Cl 0.24522(19) 0.6209(6) 0.2771(4) 0.112(4) Uani 0.32 1 d D . P B -2
Cl2 Cl 0.2718(3) 0.6718(8) 0.1878(2) 0.140(12) Uani 0.18 1 d D . P B 3

loop_
_atom_site_aniso_label
_atom_site_aniso_U_11
_atom_site_aniso_U_22
_atom_site_aniso_U_33
_atom_site_aniso_U_23
_atom_site_aniso_U_13
_atom_site_aniso_U_12
Au1 0.01290(12) 0.01400(13) 0.01760(11) 0.00288(10) -0.00108(10) -0.00100(10)
P1 0.0123(8) 0.0165(8) 0.0191(8) 0.0007(7) 0.0001(6) -0.0025(6)
C1 0.022(3) 0.015(3) 0.011(3) -0.002(3) 0.004(2) -0.002(3)
C2 0.018(3) 0.030(4) 0.016(3) 0.004(3) 0.004(2) -0.005(3)
C3 0.022(3) 0.039(4) 0.020(3) -0.001(3) -0.001(3) -0.002(3)
C4 0.040(4) 0.031(4) 0.012(3) 0.001(3) 0.001(3) -0.007(3)
C5 0.033(4) 0.044(4) 0.013(3) -0.001(3) 0.007(3) -0.020(3)
C6 0.021(4) 0.034(4) 0.016(3) -0.002(3) 0.002(3) -0.013(3)
C11 0.017(2) 0.025(3) 0.031(4) 0.000(3) -0.001(2) 0.004(2)
C12 0.038(6) 0.051(8) 0.051(7) -0.022(7) -0.003(5) 0.009(5)
C13 0.041(7) 0.051(9) 0.061(8) -0.029(7) -0.001(5) 0.009(5)
C14 0.036(6) 0.072(14) 0.070(11) -0.034(12) -0.001(6) 0.012(6)
C15 0.017(2) 0.033(3) 0.037(4) 0.001(3) -0.001(3) 0.004(2)
C16 0.016(2) 0.033(3) 0.037(4) 0.001(3) -0.002(3) 0.004(2)
C17 0.016(3) 0.018(3) 0.015(3) -0.003(2) 0.000(2) -0.007(3)
N1 0.018(3) 0.011(2) 0.013(2) 0.001(2) -0.007(2) -0.002(2)
O1 0.021(2) 0.019(2) 0.016(2) -0.0019(18) -0.0013(18) 0.0021(19)
O2 0.036(3) 0.024(3) 0.021(2) 0.007(2) -0.001(2) -0.004(2)
C18 0.017(3) 0.017(3) 0.011(3) 0.001(2) 0.000(2) 0.004(3)
C19 0.024(4) 0.014(3) 0.020(3) 0.001(3) 0.000(3) 0.001(3)
C20 0.030(3) 0.019(3) 0.022(3) 0.009(3) -0.004(3) -0.007(3)
C21 0.054(5) 0.028(4) 0.032(4) 0.013(4) -0.016(4) -0.022(4)
C22 0.061(6) 0.037(5) 0.038(4) 0.002(4) -0.020(4) -0.024(4)
C23 0.042(4) 0.033(4) 0.022(3) -0.001(3) -0.011(3) -0.003(4)
C24 0.026(4) 0.024(4) 0.017(3) 0.003(3) -0.005(3) 0.003(3)
C25 0.021(3) 0.017(3) 0.018(3) 0.001(3) -0.005(3) -0.002(3)
C11A 0.017(2) 0.025(3) 0.031(4) 0.000(3) -0.001(2) 0.004(2)
C12A 0.018(4) 0.026(3) 0.085(9) 0.000(4) 0.003(5) 0.004(3)
C13A 0.022(4) 0.028(4) 0.117(11) -0.002(6) 0.011(5) 0.007(3)
C14A 0.020(4) 0.033(3) 0.084(12) -0.001(5) 0.008(6) 0.006(3)
C15A 0.016(2) 0.032(3) 0.037(4) 0.002(3) -0.001(3) 0.004(2)
C16A 0.016(2) 0.032(3) 0.036(4) 0.002(3) -0.001(3) 0.003(2)
O3 0.038(3) 0.038(3) 0.016(4) -0.002(2) -0.002(2) 0.010(3)
Cl40 0.067(4) 0.127(6) 0.085(4) 0.005(5) -0.009(4) 0.047(4)
C402 0.055(6) 0.055(6) 0.102(14) 0.014(7) 0.014(7) 0.025(7)
Cl1 0.069(7) 0.111(9) 0.157(13) 0.007(9) -0.011(8) 0.038(6)
Cl2 0.18(3) 0.109(18) 0.13(2) 0.048(17) 0.049(19) 0.09(2)

loop_
_atom_type_symbol
_atom_type_description
_atom_type_scat_dispersion_real
_atom_type_scat_dispersion_imag
_atom_type_scat_source
C C 0.0033 0.0016 'International Tables Vol C Tables 4.2.6.8 and 6.1.1.4'
H H 0.0000 0.0000 'International Tables Vol C Tables 4.2.6.8 and 6.1.1.4'
Au Au -2.0133 8.8022 'International Tables Vol C Tables 4.2.6.8 and 6.1.1.4'
Cl Cl 0.1484 0.1585 'International Tables Vol C Tables 4.2.6.8 and 6.1.1.4'
N N 0.0061 0.0033 'International Tables Vol C Tables 4.2.6.8 and 6.1.1.4'
O O 0.0106 0.0060 'International Tables Vol C Tables 4.2.6.8 and 6.1.1.4'
P P 0.1023 0.0942 'International Tables Vol C Tables 4.2.6.8 and 6.1.1.4'

loop_
_geom_angle_atom_site_label_1
_geom_angle_atom_site_label_2
_geom_angle_atom_site_label_3
_geom_angle
_geom_angle_site_symmetry_1
_geom_angle_site_symmetry_3
N1 Au1 P1 174.19(15) . .
N1 Au1 Au1 90.79(14) . 7
P1 Au1 Au1 94.71(5) . 7
C1 P1 C11 100.1(5) . .
C1 P1 C11A 108.3(4) . .
C1 P1 C17 106.8(3) . .
C11 P1 C17 105.6(5) . .
C11A P1 C17 103.8(4) . .
C1 P1 Au1 111.1(2) . .
C11 P1 Au1 115.5(5) . .
C11A P1 Au1 110.2(3) . .
C17 P1 Au1 116.3(2) . .
C2 C1 C6 118.4(6) . .
C2 C1 P1 119.3(5) . .
C6 C1 P1 122.3(5) . .
C3 C2 C1 121.3(6) . .
C3 C2 H2 119.4 . .
C1 C2 H2 119.4 . .
C4 C3 C2 119.3(7) . .
C4 C3 H3 120.3 . .
C2 C3 H3 120.3 . .
C5 C4 C3 120.0(6) . .
C5 C4 H4 120.0 . .
C3 C4 H4 120.0 . .
C6 C5 C4 120.7(6) . .
C6 C5 H5 119.7 . .
C4 C5 H5 119.7 . .
C5 C6 C1 120.4(6) . .
C5 C6 H6 119.8 . .
C1 C6 H6 119.8 . .
C12 C11 C16 120.0 . .
C12 C11 P1 118.3(7) . .
C16 C11 P1 121.7(7) . .
C13 C12 C11 120.0 . .
C13 C12 H12 120.0 . .
C11 C12 H12 120.0 . .
C12 C13 C14 120.0 . .
C12 C13 H13 120.0 . .
C14 C13 H13 120.0 . .
C15 C14 C13 120.0 . .
C15 C14 H14 120.0 . .
C13 C14 H14 120.0 . .
C14 C15 C16 120.0 . .
C14 C15 H15 120.0 . .
C16 C15 H15 120.0 . .
C15 C16 C11 120.0 . .
C15 C16 H16 120.0 . .
C11 C16 H16 120.0 . .
C17 C17 P1 117.7(4) 7 .
C17 C17 H17A 107.9 7 .
P1 C17 H17A 107.9 . .
C17 C17 H17B 107.9 7 .
P1 C17 H17B 107.9 . .
H17A C17 H17B 107.2 . .
C18 N1 C25 110.2(5) . .
C18 N1 Au1 125.0(4) . .
C25 N1 Au1 124.7(4) . .
O1 C18 N1 128.4(6) . .
O1 C18 C19 124.4(6) . .
N1 C18 C19 107.2(5) . .
O2 C19 C20 130.3(6) . .
O2 C19 C18 124.7(6) . .
C20 C19 C18 105.0(5) . .
C21 C20 C25 121.5(6) . .
C21 C20 C19 132.7(6) . .
C25 C20 C19 105.8(5) . .
C20 C21 C22 118.4(7) . .
C20 C21 H21 120.8 . .
C22 C21 H21 120.8 . .
C23 C22 C21 119.1(7) . .
C23 C22 H22 120.4 . .
C21 C22 H22 120.4 . .
C24 C23 C22 122.9(7) . .
C24 C23 H23 118.5 . .
C22 C23 H23 118.5 . .
C23 C24 C25 117.7(6) . .
C23 C24 H24 121.1 . .
C25 C24 H24 121.1 . .
C24 C25 N1 128.0(6) . .
C24 C25 C20 120.3(6) . .
N1 C25 C20 111.7(5) . .
C12A C11A C16A 120.0 . .
C12A C11A P1 118.5(5) . .
C16A C11A P1 121.3(5) . .
C11A C12A C13A 120.0 . .
C11A C12A H12A 120.0 . .
C13A C12A H12A 120.0 . .
C14A C13A C12A 120.0 . .
C14A C13A H13A 120.0 . .
C12A C13A H13A 120.0 . .
C13A C14A C15A 120.0 . .
C13A C14A H14A 120.0 . .
C15A C14A H14A 120.0 . .
C16A C15A C14A 120.0 . .
C16A C15A H15A 120.0 . .
C14A C15A H15A 120.0 . .
C15A C16A C11A 120.0 . .
C15A C16A H16A 120.0 . .
C11A C16A H16A 120.0 . .
H3A O3 H3B 103.7 . .
Cl2 C402 Cl2 98.0(7) . 8_665
Cl2 C402 Cl1 75.1(5) . 8_665
Cl2 C402 Cl1 65.7(4) 8_665 8_665
Cl1 C402 Cl1 118.8(7) . 8_665
Cl2 C402 Cl40 117.8(5) . 8_665
Cl2 C402 Cl40 39.9(4) 8_665 8_665
Cl1 C402 Cl40 114.8(4) . 8_665
Cl1 C402 Cl40 49.2(3) 8_665 8_665
Cl1 C402 Cl40 49.2(3) . .
Cl1 C402 Cl40 114.8(4) 8_665 .
Cl40 C402 Cl40 153.5(5) 8_665 .
Cl1 C402 H40B 75.8 . .
Cl1 C402 H40B 147.2 8_665 .
Cl40 C402 H40B 98.4 8_665 .
Cl40 C402 H40B 97.0 . .
Cl1 C402 H40A 106.8 . .
Cl1 C402 H40A 108.2 8_665 .
Cl40 C402 H40A 62.7 8_665 .
Cl40 C402 H40A 136.9 . .
H40B C402 H40A 40.0 . .
Cl2 C402 H402 111.3 . .
Cl2 C402 H402 113.5 8_665 .
Cl2 C402 H402 113.55(19) . 8_665
Cl2 C402 H402 111.3(4) 8_665 8_665
Cl1 C402 H402 173.4(4) . 8_665
Cl1 C402 H402 66.3(3) 8_665 8_665
Cl40 C402 H402 71.6(2) 8_665 8_665
Cl40 C402 H402 125.68(18) . 8_665
H40B C402 H402 102.0 . 8_665
H40A C402 H402 74.1 . 8_665
H402 C402 H402 108.9 . 8_665
C402 Cl1 H40B 33.3 . .

loop_
_geom_bond_atom_site_label_1
_geom_bond_atom_site_label_2
_geom_bond_distance
_geom_bond_site_symmetry_2
Au1 N1 2.049(5) .
Au1 P1 2.2401(16) .
Au1 Au1 3.0141(6) 7
P1 C1 1.811(6) .
P1 C11 1.814(8) .
P1 C11A 1.826(5) .
P1 C17 1.827(6) .
C1 C2 1.389(9) .
C1 C6 1.396(9) .
C2 C3 1.388(10) .
C2 H2 0.9500 .
C3 C4 1.383(10) .
C3 H3 0.9500 .
C4 C5 1.379(11) .
C4 H4 0.9500 .
C5 C6 1.377(10) .
C5 H5 0.9500 .
C6 H6 0.9500 .
C11 C12 1.3900 .
C11 C16 1.3900 .
C12 C13 1.3900 .
C12 H12 0.9500 .
C13 C14 1.3900 .
C13 H13 0.9500 .
C14 C15 1.3900 .
C14 H14 0.9500 .
C15 C16 1.3900 .
C15 H15 0.9500 .
C16 H16 0.9500 .
C17 C17 1.536(13) 7
C17 H17A 0.9900 .
C17 H17B 0.9900 .
N1 C18 1.334(8) .
N1 C25 1.412(8) .
O1 C18 1.217(8) .
O2 C19 1.216(7) .
C18 C19 1.560(9) .
C19 C20 1.459(9) .
C20 C21 1.373(10) .
C20 C25 1.413(9) .
C21 C22 1.403(11) .
C21 H21 0.9500 .
C22 C23 1.395(11) .
C22 H22 0.9500 .
C23 C24 1.379(10) .
C23 H23 0.9500 .
C24 C25 1.381(9) .
C24 H24 0.9500 .
C11A C12A 1.3900 .
C11A C16A 1.3900 .
C12A C13A 1.3900 .
C12A H12A 0.9500 .
C13A C14A 1.3900 .
C13A H13A 0.9500 .
C14A C15A 1.3900 .
C14A H14A 0.9500 .
C15A C16A 1.3900 .
C15A H15A 0.9500 .
C16A H16A 0.9500 .
O3 H3A 0.8730 .
O3 H3B 0.8769 .
Cl40 C402 1.731(4) .
C402 Cl2 1.731(4) .
C402 Cl2 1.731(4) 8_665
C402 Cl1 1.731(4) .
C402 Cl1 1.731(4) 8_665
C402 H40B 1.0072 .
C402 H40A 0.9954 .
C402 H402 1.0127 .
C402 H402 1.0127 8_665
Cl1 H40B 1.7769 .

loop_
_geom_torsion_atom_site_label_1
_geom_torsion_atom_site_label_2
_geom_torsion_atom_site_label_3
_geom_torsion_atom_site_label_4
_geom_torsion
_geom_torsion_site_symmetry_4
C11 P1 C1 C2 -142.1(7) .
C11A P1 C1 C2 -140.8(6) .
C17 P1 C1 C2 108.0(6) .
Au1 P1 C1 C2 -19.7(6) .
C11 P1 C1 C6 37.4(7) .
C11A P1 C1 C6 38.8(7) .
C17 P1 C1 C6 -72.4(6) .
Au1 P1 C1 C6 159.9(5) .
C6 C1 C2 C3 0.5(10) .
P1 C1 C2 C3 -179.9(5) .
C1 C2 C3 C4 -0.2(11) .
C2 C3 C4 C5 0.4(11) .
C3 C4 C5 C6 -0.9(11) .
C4 C5 C6 C1 1.2(11) .
C2 C1 C6 C5 -1.0(10) .
P1 C1 C6 C5 179.4(5) .
C1 P1 C11 C12 53.5(8) .
C17 P1 C11 C12 164.2(7) .
Au1 P1 C11 C12 -65.8(8) .
C1 P1 C11 C16 -127.0(9) .
C17 P1 C11 C16 -16.2(10) .
Au1 P1 C11 C16 113.7(8) .
C16 C11 C12 C13 0.0 .
P1 C11 C12 C13 179.5(12) .
C11 C12 C13 C14 0.0 .
C12 C13 C14 C15 0.0 .
C13 C14 C15 C16 0.0 .
C14 C15 C16 C11 0.0 .
C12 C11 C16 C15 0.0 .
P1 C11 C16 C15 -179.5(12) .
C1 P1 C17 C17 -53.4(5) 7
C11 P1 C17 C17 -159.3(7) 7
C11A P1 C17 C17 -167.7(5) 7
Au1 P1 C17 C17 71.2(5) 7
C25 N1 C18 O1 177.8(6) .
Au1 N1 C18 O1 -6.8(9) .
C25 N1 C18 C19 -2.4(7) .
Au1 N1 C18 C19 173.1(4) .
O1 C18 C19 O2 4.9(10) .
N1 C18 C19 O2 -174.9(6) .
O1 C18 C19 C20 -177.9(6) .
N1 C18 C19 C20 2.3(7) .
O2 C19 C20 C21 -6.5(13) .
C18 C19 C20 C21 176.5(8) .
O2 C19 C20 C25 175.8(7) .
C18 C19 C20 C25 -1.2(7) .
C25 C20 C21 C22 -1.0(12) .
C19 C20 C21 C22 -178.4(8) .
C20 C21 C22 C23 0.2(14) .
C21 C22 C23 C24 0.6(14) .
C22 C23 C24 C25 -0.7(12) .
C23 C24 C25 N1 178.9(7) .
C23 C24 C25 C20 -0.1(10) .
C18 N1 C25 C24 -177.3(7) .
Au1 N1 C25 C24 7.2(10) .
C18 N1 C25 C20 1.7(8) .
Au1 N1 C25 C20 -173.8(4) .
C21 C20 C25 C24 0.9(11) .
C19 C20 C25 C24 179.0(6) .
C21 C20 C25 N1 -178.2(7) .
C19 C20 C25 N1 -0.1(8) .
C1 P1 C11A C12A 103.0(6) .
C17 P1 C11A C12A -143.8(5) .
Au1 P1 C11A C12A -18.7(6) .
C1 P1 C11A C16A -71.5(6) .
C17 P1 C11A C16A 41.7(6) .
Au1 P1 C11A C16A 166.8(4) .
C16A C11A C12A C13A 0.0 .
P1 C11A C12A C13A -174.6(7) .
C11A C12A C13A C14A 0.0 .
C12A C13A C14A C15A 0.0 .
C13A C14A C15A C16A 0.0 .
C14A C15A C16A C11A 0.0 .
C12A C11A C16A C15A 0.0 .
P1 C11A C16A C15A 174.5(7) .
